data_7153324
loop_
_publ_author_name
'Salame, Rim'
'Gravel, Edmond'
'Retailleau, Pascal'
'Poupon, Erwan'

_publ_section_title
;
 Biomimetically relevant self-condensations of C5 units derived from
 lysine.
;
_journal_issue 11
_journal_name_full 'Organic &amp; biomolecular chemistry'
_journal_page_first 2522
_journal_page_last 2528
_journal_paper_doi 10.1039/b926786g
_journal_volume 8
_journal_year 2010
_chemical_formula_moiety 'C10 H12 O2'
_chemical_formula_sum 'C10 H12 O2'
_chemical_formula_weight 164.20
_chemical_name_common (2Z,6Z)-cycloocta-2,6-diene-1,5-dicarbaldehyde
_chemical_name_systematic
;
(2Z,6Z)-cycloocta-2,6-diene-1,5-dicarbaldehyde
;
_space_group_IT_number 14
_symmetry_cell_setting monoclinic
_symmetry_space_group_name_Hall '-P 2yn'
_symmetry_space_group_name_H-M 'P 1 21/n 1'
_atom_sites_solution_hydrogens difmap
_atom_sites_solution_primary direct
_atom_sites_solution_secondary difmap
_audit_creation_method SHELXL-97
_cell_angle_alpha 90.00
_cell_angle_beta 101.312(5)
_cell_angle_gamma 90.00
_cell_formula_units_Z 4
_cell_length_a 7.160(4)
_cell_length_b 13.956(5)
_cell_length_c 8.879(4)
_cell_measurement_reflns_used 1779
_cell_measurement_temperature 293(2)
_cell_measurement_theta_max 26.022
_cell_measurement_theta_min 0.407
_cell_volume 870.0(7)
_computing_cell_refinement 'DENZO (Otwinowski & Minor, 1997); COLLECT (Nonius B.V., 1999)'
_computing_data_collection 'DENZO (Otwinowski & Minor, 1997); COLLECT (Nonius B.V., 1999)'
_computing_data_reduction 'SCALEPACK (Otwinowski & Minor, 1997)'
_computing_molecular_graphics 'PLATON (Spek, 2003)'
_computing_publication_material 'SHELXL97 (Sheldrick, 2008)'
_computing_structure_refinement 'SHELXL97 (Sheldrick, 2008); CRYSTALBUILDER (Welter, 2006)'
_computing_structure_solution 'SHELXS97 (Sheldrick, 2008)'
_diffrn_ambient_temperature 293(2)
_diffrn_measured_fraction_theta_full 0.995
_diffrn_measured_fraction_theta_max 0.995
_diffrn_measurement_device_type 'Nonius kappa-CCD diffractometer'
_diffrn_measurement_method 'phi and omega scans'
_diffrn_radiation_monochromator graphite
_diffrn_radiation_source 'fine-focus sealed tube'
_diffrn_radiation_type MoK\a
_diffrn_radiation_wavelength 0.71069
_diffrn_reflns_av_R_equivalents 0.0236
_diffrn_reflns_av_sigmaI/netI 0.0323
_diffrn_reflns_limit_h_max 8
_diffrn_reflns_limit_h_min -8
_diffrn_reflns_limit_k_max 16
_diffrn_reflns_limit_k_min -17
_diffrn_reflns_limit_l_max 10
_diffrn_reflns_limit_l_min -10
_diffrn_reflns_number 11473
_diffrn_reflns_theta_full 25.97
_diffrn_reflns_theta_max 25.97
_diffrn_reflns_theta_min 2.92
_exptl_absorpt_coefficient_mu 0.086
_exptl_absorpt_correction_T_max 0.988
_exptl_absorpt_correction_T_min 0.883
_exptl_absorpt_correction_type multi-scan
_exptl_absorpt_process_details 'Scalepack (Otwinowski & Minor, 1997)'
_exptl_crystal_colour colourless
_exptl_crystal_density_diffrn 1.254
_exptl_crystal_density_method 'not measured'
_exptl_crystal_description prism
_exptl_crystal_F_000 352
_exptl_crystal_size_max 0.50
_exptl_crystal_size_mid 0.16
_exptl_crystal_size_min 0.14
_refine_diff_density_max 0.143
_refine_diff_density_min -0.204
_refine_diff_density_rms 0.049
_refine_ls_extinction_method none
_refine_ls_goodness_of_fit_ref 1.041
_refine_ls_hydrogen_treatment constr
_refine_ls_matrix_type full
_refine_ls_number_parameters 109
_refine_ls_number_reflns 1701
_refine_ls_number_restraints 0
_refine_ls_restrained_S_all 1.041
_refine_ls_R_factor_all 0.0709
_refine_ls_R_factor_gt 0.0471
_refine_ls_shift/su_max 0.000
_refine_ls_shift/su_mean 0.000
_refine_ls_structure_factor_coef Fsqd
_refine_ls_weighting_details 'calc w=1/[\s^2^(Fo^2^)+(0.0677P)^2^+0.1069P] where P=(Fo^2^+2Fc^2^)/3'
_refine_ls_weighting_scheme calc
_refine_ls_wR_factor_gt 0.1144
_refine_ls_wR_factor_ref 0.1288
_reflns_number_gt 1204
_reflns_number_total 1701
_reflns_threshold_expression >2sigma(I)
_cod_data_source_file b926786g.txt
_cod_data_source_block compound_18_CCDC_753049
_cod_original_sg_symbol_H-M P21/n
_cod_database_code 7153324

loop_
_symmetry_equiv_pos_as_xyz
'x, y, z'
'-x+1/2, y+1/2, -z+1/2'
'-x, -y, -z'
'x-1/2, -y-1/2, z-1/2'

loop_
_atom_site_label
_atom_site_type_symbol
_atom_site_fract_x
_atom_site_fract_y
_atom_site_fract_z
_atom_site_U_iso_or_equiv
_atom_site_adp_type
_atom_site_occupancy
_atom_site_symmetry_multiplicity
_atom_site_calc_flag
_atom_site_refinement_flags
O1 O 0.13266(18) 0.02346(12) 0.22808(16) 0.0803(5) Uani 1 1 d .
O2 O 0.82861(19) 0.38640(11) 0.08390(16) 0.0732(4) Uani 1 1 d .
C1 C 0.3904(2) 0.08862(11) 0.12981(17) 0.0431(4) Uani 1 1 d .
C2 C 0.2592(2) 0.12621(12) -0.01115(19) 0.0483(4) Uani 1 1 d .
H2A H 0.1446 0.0874 -0.0308 0.058 Uiso 1 1 calc R
H2B H 0.3210 0.1195 -0.0985 0.058 Uiso 1 1 calc R
C3 C 0.2035(2) 0.23061(13) 0.0023(2) 0.0557(5) Uani 1 1 d .
H3A H 0.1203 0.2486 -0.0934 0.067 Uiso 1 1 calc R
H3B H 0.1290 0.2347 0.0823 0.067 Uiso 1 1 calc R
C4 C 0.3578(2) 0.30349(12) 0.03615(19) 0.0495(4) Uani 1 1 d .
H4 H 0.3225 0.3611 0.0752 0.059 Uiso 1 1 calc R
C5 C 0.5396(2) 0.29939(11) 0.01935(18) 0.0443(4) Uani 1 1 d .
C6 C 0.6383(2) 0.21740(13) -0.04139(19) 0.0508(4) Uani 1 1 d .
H6A H 0.7422 0.2420 -0.0857 0.061 Uiso 1 1 calc R
H6B H 0.5493 0.1855 -0.1223 0.061 Uiso 1 1 calc R
C7 C 0.7168(2) 0.14483(13) 0.0837(2) 0.0547(5) Uani 1 1 d .
H7A H 0.7826 0.0954 0.0377 0.066 Uiso 1 1 calc R
H7B H 0.8113 0.1772 0.1599 0.066 Uiso 1 1 calc R
C8 C 0.5798(2) 0.09678(12) 0.16540(19) 0.0477(4) Uani 1 1 d .
H8 H 0.6359 0.0673 0.2571 0.057 Uiso 1 1 calc R
C9 C 0.3016(3) 0.03716(14) 0.2407(2) 0.0568(5) Uani 1 1 d .
H9 H 0.3814 0.0131 0.3278 0.068 Uiso 1 1 calc R
C10 C 0.6579(3) 0.38206(13) 0.0762(2) 0.0565(5) Uani 1 1 d .
H10 H 0.5979 0.4351 0.1088 0.068 Uiso 1 1 calc R

loop_
_atom_site_aniso_label
_atom_site_aniso_U_11
_atom_site_aniso_U_22
_atom_site_aniso_U_33
_atom_site_aniso_U_23
_atom_site_aniso_U_13
_atom_site_aniso_U_12
O1 0.0601(9) 0.0993(12) 0.0837(10) 0.0246(8) 0.0200(7) -0.0113(7)
O2 0.0613(9) 0.0778(10) 0.0778(10) -0.0074(7) 0.0071(7) -0.0233(7)
C1 0.0425(8) 0.0402(9) 0.0458(9) -0.0039(7) 0.0070(6) 0.0000(6)
C2 0.0390(8) 0.0556(11) 0.0483(9) 0.0008(8) 0.0038(7) -0.0074(7)
C3 0.0376(8) 0.0653(12) 0.0636(11) 0.0122(9) 0.0081(7) 0.0047(8)
C4 0.0498(9) 0.0475(10) 0.0510(10) 0.0055(8) 0.0091(7) 0.0086(7)
C5 0.0458(8) 0.0458(9) 0.0406(8) 0.0042(7) 0.0068(6) -0.0009(7)
C6 0.0417(8) 0.0616(11) 0.0521(10) -0.0086(8) 0.0165(7) -0.0068(7)
C7 0.0361(8) 0.0529(11) 0.0749(12) -0.0082(9) 0.0107(7) 0.0038(7)
C8 0.0452(9) 0.0438(9) 0.0519(9) -0.0032(7) 0.0037(7) 0.0069(7)
C9 0.0565(11) 0.0590(12) 0.0551(11) 0.0080(9) 0.0113(8) 0.0026(8)
C10 0.0628(12) 0.0517(11) 0.0536(10) 0.0036(8) 0.0080(8) -0.0054(8)

loop_
_atom_type_symbol
_atom_type_description
_atom_type_scat_dispersion_real
_atom_type_scat_dispersion_imag
_atom_type_scat_source
C C 0.0033 0.0016 'International Tables Vol C Tables 4.2.6.8 and 6.1.1.4'
H H 0.0000 0.0000 'International Tables Vol C Tables 4.2.6.8 and 6.1.1.4'
O O 0.0106 0.0060 'International Tables Vol C Tables 4.2.6.8 and 6.1.1.4'

loop_
_geom_angle_atom_site_label_1
_geom_angle_atom_site_label_2
_geom_angle_atom_site_label_3
_geom_angle
C8 C1 C9 116.00(15)
C8 C1 C2 127.33(15)
C9 C1 C2 116.67(14)
C1 C2 C3 113.53(14)
C1 C2 H2A 108.9
C3 C2 H2A 108.9
C1 C2 H2B 108.9
C3 C2 H2B 108.9
H2A C2 H2B 107.7
C4 C3 C2 118.34(13)
C4 C3 H3A 107.7
C2 C3 H3A 107.7
C4 C3 H3B 107.7
C2 C3 H3B 107.7
H3A C3 H3B 107.1
C5 C4 C3 130.32(16)
C5 C4 H4 114.8
C3 C4 H4 114.8
C4 C5 C10 115.95(16)
C4 C5 C6 127.54(15)
C10 C5 C6 116.38(14)
C5 C6 C7 112.13(14)
C5 C6 H6A 109.2
C7 C6 H6A 109.2
C5 C6 H6B 109.2
C7 C6 H6B 109.2
H6A C6 H6B 107.9
C8 C7 C6 118.04(13)
C8 C7 H7A 107.8
C6 C7 H7A 107.8
C8 C7 H7B 107.8
C6 C7 H7B 107.8
H7A C7 H7B 107.1
C1 C8 C7 131.16(16)
C1 C8 H8 114.4
C7 C8 H8 114.4
O1 C9 C1 125.15(16)
O1 C9 H9 117.4
C1 C9 H9 117.4
O2 C10 C5 124.65(17)
O2 C10 H10 117.7
C5 C10 H10 117.7

loop_
_geom_bond_atom_site_label_1
_geom_bond_atom_site_label_2
_geom_bond_distance
O1 C9 1.208(2)
O2 C10 1.212(2)
C1 C8 1.336(2)
C1 C9 1.461(2)
C1 C2 1.504(2)
C2 C3 1.521(2)
C2 H2A 0.9700
C2 H2B 0.9700
C3 C4 1.488(2)
C3 H3A 0.9700
C3 H3B 0.9700
C4 C5 1.340(2)
C4 H4 0.9300
C5 C10 1.461(2)
C5 C6 1.500(2)
C6 C7 1.526(3)
C6 H6A 0.9700
C6 H6B 0.9700
C7 C8 1.489(2)
C7 H7A 0.9700
C7 H7B 0.9700
C8 H8 0.9300
C9 H9 0.9300
C10 H10 0.9300

loop_
_geom_torsion_atom_site_label_1
_geom_torsion_atom_site_label_2
_geom_torsion_atom_site_label_3
_geom_torsion_atom_site_label_4
_geom_torsion
C8 C1 C2 C3 -84.3(2)
C9 C1 C2 C3 95.83(17)
C1 C2 C3 C4 57.2(2)
C2 C3 C4 C5 19.7(3)
C3 C4 C5 C10 -175.15(16)
C3 C4 C5 C6 0.5(3)
C4 C5 C6 C7 -85.7(2)
C10 C5 C6 C7 89.98(17)
C5 C6 C7 C8 59.8(2)
C9 C1 C8 C7 -178.76(17)
C2 C1 C8 C7 1.4(3)
C6 C7 C8 C1 16.7(3)
C8 C1 C9 O1 179.49(18)
C2 C1 C9 O1 -0.6(3)
C4 C5 C10 O2 172.50(17)
C6 C5 C10 O2 -3.7(3)
